data_1573156
loop_
_publ_author_name
'Yadav, Jyoti'
'Konar, Sanjit'

_publ_section_title
;
 Spin State Modulation and Kinetic Control of Thermal Contraction in a
 [Fe2Co2] Discrete Prussian Blue Analogue
;
_journal_name_full 'Chemical Science'
_journal_paper_doi 10.1039/D4SC05792A
_journal_year 2024
_chemical_formula_moiety 'C36 H22 B Co F10 Fe N15, Cl O4, H2 O, C H O, C H4 O'
_chemical_formula_sum 'C38 H29 B Cl Co F10 Fe N15 O7'
_chemical_formula_weight 1158.80
_space_group_crystal_system monoclinic
_space_group_IT_number 14
_space_group_name_Hall '-P 2ybc'
_space_group_name_H-M_alt 'P 1 21/c 1'
_atom_sites_solution_hydrogens mixed
_atom_sites_solution_primary dual
_audit_creation_date 2023-12-17
_audit_creation_method
;
Olex2 1.2
(compiled 2018.05.29 svn.r3508 for OlexSys, GUI svn.r5506)
;
_audit_update_record
;
2023-12-21 deposited with the CCDC.	2024-11-10 downloaded from the CCDC.
;
_cell_angle_alpha 90
_cell_angle_beta 103.695(11)
_cell_angle_gamma 90
_cell_formula_units_Z 4
_cell_length_a 14.852(5)
_cell_length_b 20.700(8)
_cell_length_c 15.425(6)
_cell_measurement_reflns_used 9515
_cell_measurement_temperature 168(2)
_cell_measurement_theta_max 22.48
_cell_measurement_theta_min 2.39
_cell_volume 4607(3)
_computing_cell_refinement 'SAINT V8.40B (?, 2016)'
_computing_data_reduction 'SAINT V8.40B (?, 2016)'
_computing_molecular_graphics 'Olex2 (Dolomanov et al., 2009)'
_computing_publication_material 'Olex2 (Dolomanov et al., 2009)'
_computing_structure_refinement 'ShelXL (Sheldrick, 2015)'
_computing_structure_solution 'ShelXT (Sheldrick, 2015)'
_diffrn_ambient_temperature 168.0
_diffrn_measured_fraction_theta_full 0.987
_diffrn_measured_fraction_theta_max 0.975
_diffrn_measurement_device_type 'Bruker APEX-II CCD'
_diffrn_measurement_method '\f and \w scans'
_diffrn_radiation_type MoK\a
_diffrn_radiation_wavelength 0.71073
_diffrn_reflns_av_R_equivalents 0.1256
_diffrn_reflns_av_unetI/netI 0.0553
_diffrn_reflns_Laue_measured_fraction_full 0.987
_diffrn_reflns_Laue_measured_fraction_max 0.975
_diffrn_reflns_limit_h_max 17
_diffrn_reflns_limit_h_min -17
_diffrn_reflns_limit_k_max 24
_diffrn_reflns_limit_k_min -24
_diffrn_reflns_limit_l_max 18
_diffrn_reflns_limit_l_min -18
_diffrn_reflns_number 108266
_diffrn_reflns_point_group_measured_fraction_full 0.987
_diffrn_reflns_point_group_measured_fraction_max 0.975
_diffrn_reflns_theta_full 25.242
_diffrn_reflns_theta_max 25.344
_diffrn_reflns_theta_min 2.608
_diffrn_standards_number 0
_exptl_absorpt_coefficient_mu 0.840
_exptl_absorpt_correction_T_max 0.7452
_exptl_absorpt_correction_T_min 0.6654
_exptl_absorpt_correction_type multi-scan
_exptl_absorpt_process_details
;
SADABS-2016/2 (Bruker,2016/2) was used for absorption correction.
wR2(int) was 0.1100 before and 0.0750 after correction.
The Ratio of minimum to maximum transmission is 0.8929.
The \l/2 correction factor is Not present.
;
_exptl_crystal_colour Red
_exptl_crystal_density_diffrn 1.670
_exptl_crystal_description Plate
_exptl_crystal_F_000 2332
_exptl_crystal_preparation 'Magnetic properties'
_exptl_crystal_size_max 0.19
_exptl_crystal_size_mid 0.17
_exptl_crystal_size_min 0.02
_refine_diff_density_max 0.408
_refine_diff_density_min -0.346
_refine_diff_density_rms 0.068
_refine_ls_extinction_method none
_refine_ls_goodness_of_fit_ref 1.008
_refine_ls_hydrogen_treatment mixed
_refine_ls_matrix_type full
_refine_ls_number_parameters 676
_refine_ls_number_reflns 8229
_refine_ls_number_restraints 0
_refine_ls_restrained_S_all 1.008
_refine_ls_R_factor_all 0.0810
_refine_ls_R_factor_gt 0.0439
_refine_ls_shift/su_max 0.001
_refine_ls_shift/su_mean 0.000
_refine_ls_structure_factor_coef Fsqd
_refine_ls_weighting_details 'w=1/[\s^2^(Fo^2^)+(0.0349P)^2^+6.1464P] where P=(Fo^2^+2Fc^2^)/3'
_refine_ls_weighting_scheme calc
_refine_ls_wR_factor_gt 0.0912
_refine_ls_wR_factor_ref 0.1078
_reflns_Friedel_coverage 0.000
_reflns_number_gt 5554
_reflns_number_total 8229
_reflns_threshold_expression 'I > 2\s(I)'
_cod_data_source_file d4sc05792a3.cif
_cod_data_source_block 1_4MeOH_2H2O_168K
_cod_original_cell_volume 4608(3)
_cod_database_code 1573156
_shelx_shelxl_version_number 2018/1
_shelx_space_group_comment
;
The symmetry employed for this shelxl refinement is uniquely defined
by the following loop, which should always be used as a source of
symmetry information in preference to the above space-group names.
They are only intended as comments.
;
_olex2_refinement_description
;
1. Fixed Uiso
 At 1.2 times of:
  All B(H) groups, All C(H) groups, All N(H,H) groups
 At 1.5 times of:
  All C(H,H,H) groups, All O(H) groups, All O(H,H) groups
2.a Free rotating group:
 O5(H5A,H5B)
2.b Ternary CH refined with riding coordinates:
 B1(H1)
2.c Aromatic/amide H refined with riding coordinates:
 C33(H33), C34(H34), C13(H13), C36(H36), C35(H35), C14(H14), C15(H15),
 C16(H16), C3(H3), C8(H8), C11(H11), C5(H5), C10(H10), C9(H9), C6(H6), C4(H4),
 C7(H7)
2.d X=CH2 refined with riding coordinates:
 N14(H14A,H14B), N11(H11A,H11B)
2.e Idealised Me refined as rotating group:
 C37(H37A,H37B,H37C)
2.f Idealised tetrahedral OH refined as rotating group:
 O6(H6A)
;
_olex2_submission_special_instructions 'No special instructions were received'

loop_
_space_group_symop_operation_xyz
'x, y, z'
'-x, y+1/2, -z+1/2'
'-x, -y, -z'
'x, -y-1/2, z-1/2'

loop_
_atom_site_label
_atom_site_type_symbol
_atom_site_fract_x
_atom_site_fract_y
_atom_site_fract_z
_atom_site_U_iso_or_equiv
_atom_site_adp_type
_atom_site_occupancy
_atom_site_site_symmetry_order
_atom_site_calc_flag
_atom_site_refinement_flags_posn
_atom_site_refinement_flags_adp
_atom_site_refinement_flags_occupancy
_atom_site_disorder_assembly
_atom_site_disorder_group
Co1 Co 0.19980(3) 0.49698(2) 0.69811(3) 0.02757(13) Uani 1 1 d . . . . .
Fe1 Fe 0.03344(3) 0.63987(2) 0.47588(3) 0.03156(14) Uani 1 1 d . . . . .
Cl1 Cl 0.61324(7) 0.62630(5) 0.86828(7) 0.0441(3) Uani 1 1 d . . . . .
F5 F 0.44586(14) 0.46418(11) 0.81085(15) 0.0456(6) Uani 1 1 d . . . . .
F10 F 0.07629(15) 0.39637(11) 0.84389(15) 0.0503(6) Uani 1 1 d . . . . .
F1 F 0.34365(15) 0.62012(11) 0.58677(16) 0.0501(6) Uani 1 1 d . . . . .
F2 F 0.49275(16) 0.59665(13) 0.52237(17) 0.0606(7) Uani 1 1 d . . . . .
F6 F 0.34453(17) 0.52289(12) 0.93666(15) 0.0587(7) Uani 1 1 d . . . . .
F9 F 0.02677(18) 0.42394(14) 0.99648(18) 0.0695(8) Uani 1 1 d . . . . .
F3 F 0.61996(16) 0.50811(14) 0.60163(19) 0.0704(8) Uani 1 1 d . . . . .
F4 F 0.59519(16) 0.44245(14) 0.74585(19) 0.0709(8) Uani 1 1 d . . . . .
O5 O 0.6187(2) 0.71728(16) 0.6463(2) 0.0562(8) Uani 1 1 d . . . . .
H5A H 0.608646 0.696777 0.692316 0.084 Uiso 1 1 d G . . . .
H5B H 0.566012 0.726285 0.609673 0.084 Uiso 1 1 d G . . . .
F8 F 0.1351(2) 0.50210(15) 1.11891(17) 0.0836(9) Uani 1 1 d . . . . .
O3 O 0.6539(2) 0.66121(15) 0.94771(19) 0.0584(8) Uani 1 1 d . . . . .
N10 N 0.14665(19) 0.56262(13) 0.75850(19) 0.0285(7) Uani 1 1 d . . . . .
N13 N 0.23613(19) 0.44413(14) 0.80468(18) 0.0290(7) Uani 1 1 d . . . . .
N15 N 0.26340(18) 0.43001(13) 0.64976(19) 0.0282(7) Uani 1 1 d . . . . .
N2 N -0.0879(2) 0.55177(14) 0.34072(19) 0.0293(7) Uani 1 1 d . . . . .
F7 F 0.2917(2) 0.55305(15) 1.08645(18) 0.0844(9) Uani 1 1 d . . . . .
N12 N 0.30820(19) 0.55193(14) 0.73207(19) 0.0295(7) Uani 1 1 d . . . . .
O7 O 0.3462(2) 0.77643(16) 0.8775(2) 0.0605(9) Uani 1 1 d . . . . .
O1 O 0.55630(19) 0.66976(17) 0.8052(2) 0.0652(9) Uani 1 1 d . . . . .
N9 N 0.1639(2) 0.54492(14) 0.5909(2) 0.0312(7) Uani 1 1 d . . . . .
N3 N -0.0568(2) 0.70849(15) 0.4194(2) 0.0390(8) Uani 1 1 d . . . . .
N6 N 0.0917(2) 0.70724(15) 0.5642(2) 0.0427(8) Uani 1 1 d . . . . .
N14 N 0.2994(2) 0.34391(15) 0.8562(2) 0.0391(8) Uani 1 1 d . . . . .
H14A H 0.289603 0.350055 0.909669 0.047 Uiso 1 1 calc R . . . .
H14B H 0.325320 0.307865 0.844042 0.047 Uiso 1 1 calc R . . . .
N8 N -0.0533(2) 0.61991(17) 0.5548(2) 0.0406(8) Uani 1 1 d . . . . .
N4 N -0.0937(2) 0.74816(16) 0.4726(2) 0.0507(9) Uani 1 1 d . . . . .
O2 O 0.6844(2) 0.60176(17) 0.8295(2) 0.0737(10) Uani 1 1 d . . . . .
N1 N 0.1802(2) 0.67328(17) 0.3746(2) 0.0477(9) Uani 1 1 d . . . . .
N7 N -0.0942(2) 0.66832(19) 0.5910(2) 0.0523(10) Uani 1 1 d . . . . .
N11 N 0.3560(2) 0.65399(15) 0.7911(2) 0.0446(9) Uani 1 1 d . . . . .
H11A H 0.411632 0.649881 0.781116 0.054 Uiso 1 1 calc R . . . .
H11B H 0.340998 0.689488 0.815733 0.054 Uiso 1 1 calc R . . . .
O4 O 0.5567(2) 0.57569(16) 0.8885(2) 0.0732(10) Uani 1 1 d . . . . .
N5 N 0.0374(2) 0.74510(17) 0.6042(2) 0.0529(10) Uani 1 1 d . . . . .
C32 C 0.2921(2) 0.37946(17) 0.7050(2) 0.0310(8) Uani 1 1 d . . . . .
C2 C -0.0352(2) 0.58247(17) 0.3920(2) 0.0289(8) Uani 1 1 d . . . . .
C30 C 0.1315(3) 0.43420(18) 0.9044(3) 0.0369(9) Uani 1 1 d . . . . .
C33 C 0.3358(2) 0.32655(18) 0.6785(3) 0.0369(9) Uani 1 1 d . . . . .
H33 H 0.356005 0.291656 0.718390 0.044 Uiso 1 1 calc R . . . .
C34 C 0.3495(3) 0.3254(2) 0.5932(3) 0.0412(10) Uani 1 1 d . . . . .
H34 H 0.378022 0.289108 0.572955 0.049 Uiso 1 1 calc R . . . .
C25 C 0.2127(2) 0.45813(17) 0.8873(2) 0.0323(8) Uani 1 1 d . . . . .
C19 C 0.3902(2) 0.54270(17) 0.7010(2) 0.0315(8) Uani 1 1 d . . . . .
C13 C 0.0613(2) 0.56109(18) 0.7741(2) 0.0325(8) Uani 1 1 d . . . . .
H13 H 0.021930 0.525411 0.753178 0.039 Uiso 1 1 calc R . . . .
C36 C 0.2788(2) 0.42870(18) 0.5681(2) 0.0333(9) Uani 1 1 d . . . . .
H36 H 0.259787 0.464437 0.529510 0.040 Uiso 1 1 calc R . . . .
C12 C 0.1147(2) 0.57924(17) 0.5418(2) 0.0298(8) Uani 1 1 d . . . . .
C35 C 0.3215(2) 0.37699(18) 0.5380(3) 0.0358(9) Uani 1 1 d . . . . .
H35 H 0.331458 0.377240 0.479385 0.043 Uiso 1 1 calc R . . . .
C14 C 0.0298(3) 0.60994(19) 0.8197(3) 0.0386(9) Uani 1 1 d . . . . .
H14 H -0.030868 0.608118 0.829731 0.046 Uiso 1 1 calc R . . . .
C20 C 0.4045(2) 0.57602(19) 0.6273(3) 0.0385(9) Uani 1 1 d . . . . .
C31 C 0.2752(2) 0.38864(18) 0.7944(2) 0.0314(8) Uani 1 1 d . . . . .
C17 C 0.2027(2) 0.61329(17) 0.7888(2) 0.0323(8) Uani 1 1 d . . . . .
C1 C 0.1213(3) 0.65971(17) 0.4085(3) 0.0361(9) Uani 1 1 d . . . . .
C18 C 0.2951(2) 0.60707(18) 0.7691(2) 0.0320(8) Uani 1 1 d . . . . .
C15 C 0.0869(3) 0.6615(2) 0.8505(3) 0.0452(10) Uani 1 1 d . . . . .
H15 H 0.066146 0.695368 0.882448 0.054 Uiso 1 1 calc R . . . .
C16 C 0.1749(3) 0.66365(19) 0.8346(3) 0.0418(10) Uani 1 1 d . . . . .
H16 H 0.215063 0.699064 0.854884 0.050 Uiso 1 1 calc R . . . .
O6 O 0.4524(3) 0.7439(2) 1.0451(3) 0.1088(15) Uani 1 1 d . . . . .
H6A H 0.430140 0.755953 0.992352 0.163 Uiso 1 1 calc GR . . . .
C24 C 0.4561(2) 0.49765(19) 0.7395(2) 0.0365(9) Uani 1 1 d . . . . .
C21 C 0.4817(3) 0.5643(2) 0.5945(3) 0.0439(10) Uani 1 1 d . . . . .
C29 C 0.1055(3) 0.4486(2) 0.9811(3) 0.0482(11) Uani 1 1 d . . . . .
C3 C -0.0958(3) 0.7252(2) 0.3362(3) 0.0485(11) Uani 1 1 d . . . . .
H3 H -0.083480 0.705620 0.284531 0.058 Uiso 1 1 calc R . . . .
C22 C 0.5456(3) 0.5194(2) 0.6340(3) 0.0494(11) Uani 1 1 d . . . . .
C8 C 0.1785(3) 0.72738(19) 0.5951(3) 0.0494(11) Uani 1 1 d . . . . .
H8 H 0.231054 0.709554 0.578731 0.059 Uiso 1 1 calc R . . . .
C11 C -0.0842(3) 0.5650(2) 0.5812(3) 0.0464(11) Uani 1 1 d . . . . .
H11 H -0.066258 0.523103 0.566527 0.056 Uiso 1 1 calc R . . . .
C23 C 0.5330(3) 0.4860(2) 0.7061(3) 0.0467(11) Uani 1 1 d . . . . .
C5 C -0.1551(3) 0.7884(2) 0.4224(4) 0.0569(13) Uani 1 1 d . . . . .
H5 H -0.190399 0.820313 0.443867 0.068 Uiso 1 1 calc R . . . .
C28 C 0.1593(4) 0.4884(2) 1.0429(3) 0.0563(13) Uani 1 1 d . . . . .
C10 C -0.1469(3) 0.5776(3) 0.6335(3) 0.0666(15) Uani 1 1 d . . . . .
H10 H -0.179470 0.546924 0.660392 0.080 Uiso 1 1 calc R . . . .
C9 C -0.1516(3) 0.6423(3) 0.6380(3) 0.0685(16) Uani 1 1 d . . . . .
H9 H -0.189012 0.665868 0.668955 0.082 Uiso 1 1 calc R . . . .
C6 C 0.0906(3) 0.7875(2) 0.6590(3) 0.0646(14) Uani 1 1 d . . . . .
H6 H 0.069330 0.818680 0.694716 0.078 Uiso 1 1 calc R . . . .
C4 C -0.1580(3) 0.7759(2) 0.3360(4) 0.0593(14) Uani 1 1 d . . . . .
H4 H -0.194879 0.797183 0.285268 0.071 Uiso 1 1 calc R . . . .
C26 C 0.2665(3) 0.4980(2) 0.9505(3) 0.0433(10) Uani 1 1 d . . . . .
C27 C 0.2394(4) 0.5138(2) 1.0270(3) 0.0554(12) Uani 1 1 d . . . . .
C7 C 0.1816(3) 0.7782(2) 0.6548(3) 0.0659(14) Uani 1 1 d . . . . .
H7 H 0.234599 0.801447 0.685926 0.079 Uiso 1 1 calc R . . . .
B1 B -0.0682(4) 0.7374(3) 0.5735(4) 0.0604(16) Uani 1 1 d . . . . .
H1 H -0.100779 0.769045 0.604407 0.072 Uiso 1 1 calc R . . . .
C38 C 0.3965(5) 0.8143(3) 0.8403(5) 0.114(2) Uani 1 1 d . . . . .
C37 C 0.4300(5) 0.6785(3) 1.0542(5) 0.125(3) Uani 1 1 d . . . . .
H37A H 0.462690 0.651530 1.019327 0.187 Uiso 1 1 calc GR . . . .
H37B H 0.362980 0.672442 1.032309 0.187 Uiso 1 1 calc GR . . . .
H37C H 0.448637 0.666048 1.117172 0.187 Uiso 1 1 calc GR . . . .
H7A H 0.288(5) 0.798(3) 0.873(4) 0.14(3) Uiso 1 1 d . . . . .

loop_
_atom_site_aniso_label
_atom_site_aniso_U_11
_atom_site_aniso_U_22
_atom_site_aniso_U_33
_atom_site_aniso_U_23
_atom_site_aniso_U_13
_atom_site_aniso_U_12
Co1 0.0248(2) 0.0289(3) 0.0287(3) 0.0001(2) 0.00588(19) -0.0005(2)
Fe1 0.0287(3) 0.0308(3) 0.0334(3) -0.0010(2) 0.0038(2) 0.0007(2)
Cl1 0.0374(5) 0.0498(6) 0.0421(6) 0.0014(5) 0.0033(4) -0.0089(5)
F5 0.0343(12) 0.0501(14) 0.0490(14) 0.0074(11) 0.0032(10) 0.0037(10)
F10 0.0464(14) 0.0554(15) 0.0527(15) 0.0021(12) 0.0187(12) -0.0103(12)
F1 0.0425(13) 0.0502(14) 0.0605(15) 0.0182(12) 0.0178(12) 0.0079(11)
F2 0.0524(15) 0.0771(18) 0.0606(17) 0.0074(14) 0.0300(13) -0.0088(13)
F6 0.0573(16) 0.0722(17) 0.0445(14) -0.0074(13) 0.0078(12) -0.0178(13)
F9 0.0651(17) 0.089(2) 0.0678(18) 0.0207(15) 0.0420(15) 0.0090(15)
F3 0.0387(14) 0.097(2) 0.084(2) -0.0061(17) 0.0332(14) 0.0082(14)
F4 0.0390(14) 0.086(2) 0.086(2) 0.0104(16) 0.0112(14) 0.0274(14)
O5 0.0597(19) 0.057(2) 0.051(2) -0.0020(16) 0.0108(15) -0.0178(17)
F8 0.116(2) 0.101(2) 0.0455(16) -0.0035(16) 0.0424(16) 0.0238(19)
O3 0.066(2) 0.065(2) 0.0397(17) -0.0058(15) 0.0034(15) -0.0212(17)
N10 0.0255(16) 0.0293(16) 0.0299(16) 0.0017(13) 0.0049(13) 0.0016(13)
N13 0.0317(16) 0.0299(16) 0.0256(16) -0.0013(13) 0.0071(13) 0.0005(13)
N15 0.0239(15) 0.0316(16) 0.0286(17) -0.0003(13) 0.0054(13) -0.0018(13)
N2 0.0292(16) 0.0301(16) 0.0297(17) 0.0043(14) 0.0095(14) 0.0007(14)
F7 0.117(3) 0.090(2) 0.0431(16) -0.0260(16) 0.0126(16) -0.0121(19)
N12 0.0252(16) 0.0308(17) 0.0317(17) -0.0021(14) 0.0053(13) -0.0001(13)
O7 0.0402(18) 0.061(2) 0.077(2) -0.0196(18) 0.0069(17) 0.0035(17)
O1 0.0406(17) 0.088(2) 0.062(2) 0.0315(19) 0.0038(15) 0.0026(17)
N9 0.0274(16) 0.0339(17) 0.0325(17) 0.0025(15) 0.0077(14) -0.0027(14)
N3 0.0320(17) 0.0349(18) 0.045(2) -0.0011(16) -0.0006(15) -0.0008(15)
N6 0.0363(19) 0.0388(19) 0.046(2) -0.0115(16) -0.0038(16) 0.0074(15)
N14 0.0453(19) 0.0394(19) 0.0346(18) 0.0056(15) 0.0137(15) 0.0120(15)
N8 0.0313(17) 0.053(2) 0.0355(19) -0.0067(16) 0.0032(15) 0.0055(16)
N4 0.0361(19) 0.043(2) 0.067(3) -0.0146(19) -0.0015(18) 0.0124(16)
O2 0.058(2) 0.081(2) 0.086(3) -0.017(2) 0.0235(19) 0.0081(18)
N1 0.042(2) 0.051(2) 0.050(2) 0.0123(18) 0.0101(18) -0.0054(17)
N7 0.037(2) 0.074(3) 0.042(2) -0.020(2) 0.0019(17) 0.0079(19)
N11 0.0268(17) 0.041(2) 0.066(2) -0.0164(17) 0.0098(16) -0.0031(15)
O4 0.081(2) 0.065(2) 0.071(2) 0.0024(18) 0.0112(19) -0.0416(19)
N5 0.046(2) 0.048(2) 0.055(2) -0.0265(18) -0.0070(18) 0.0106(17)
C32 0.0257(19) 0.034(2) 0.033(2) 0.0020(17) 0.0067(16) -0.0016(16)
C2 0.0266(19) 0.030(2) 0.031(2) 0.0051(17) 0.0081(16) 0.0039(16)
C30 0.042(2) 0.035(2) 0.035(2) 0.0047(18) 0.0131(18) 0.0047(18)
C33 0.036(2) 0.033(2) 0.044(2) 0.0007(18) 0.0134(18) 0.0056(17)
C34 0.036(2) 0.042(2) 0.048(3) -0.009(2) 0.0157(19) 0.0026(19)
C25 0.036(2) 0.032(2) 0.028(2) 0.0052(16) 0.0047(16) 0.0090(17)
C19 0.0229(19) 0.035(2) 0.035(2) -0.0040(17) 0.0049(16) -0.0029(16)
C13 0.030(2) 0.038(2) 0.029(2) 0.0047(17) 0.0070(16) -0.0007(17)
C36 0.030(2) 0.039(2) 0.031(2) 0.0002(17) 0.0075(16) -0.0020(17)
C12 0.0267(19) 0.030(2) 0.033(2) -0.0052(17) 0.0083(16) -0.0048(16)
C35 0.031(2) 0.047(2) 0.032(2) -0.0030(18) 0.0110(17) -0.0010(18)
C14 0.031(2) 0.046(2) 0.040(2) -0.0006(19) 0.0116(18) 0.0016(18)
C20 0.026(2) 0.044(2) 0.043(2) -0.0031(19) 0.0040(17) -0.0035(18)
C31 0.0280(19) 0.032(2) 0.033(2) 0.0020(17) 0.0049(16) -0.0008(16)
C17 0.0286(19) 0.033(2) 0.035(2) -0.0024(17) 0.0064(16) -0.0001(16)
C1 0.033(2) 0.029(2) 0.042(2) 0.0046(17) 0.0001(18) -0.0008(17)
C18 0.0266(19) 0.034(2) 0.034(2) 0.0020(17) 0.0027(16) 0.0001(16)
C15 0.041(2) 0.044(2) 0.053(3) -0.008(2) 0.018(2) 0.006(2)
C16 0.037(2) 0.036(2) 0.053(3) -0.007(2) 0.0118(19) 0.0003(18)
O6 0.110(3) 0.078(3) 0.110(4) -0.003(3) -0.031(3) -0.001(3)
C24 0.0267(19) 0.046(2) 0.035(2) -0.0033(19) 0.0022(16) -0.0030(18)
C21 0.036(2) 0.053(3) 0.045(3) -0.003(2) 0.0136(19) -0.007(2)
C29 0.053(3) 0.055(3) 0.044(3) 0.012(2) 0.024(2) 0.015(2)
C3 0.035(2) 0.052(3) 0.055(3) 0.021(2) 0.006(2) -0.007(2)
C22 0.027(2) 0.067(3) 0.059(3) -0.012(2) 0.020(2) -0.003(2)
C8 0.035(2) 0.042(2) 0.060(3) -0.009(2) -0.009(2) 0.0047(19)
C11 0.034(2) 0.068(3) 0.034(2) 0.008(2) 0.0016(18) -0.007(2)
C23 0.026(2) 0.054(3) 0.056(3) -0.006(2) 0.0035(19) 0.0080(19)
C5 0.030(2) 0.041(3) 0.094(4) 0.008(3) 0.005(2) 0.0052(19)
C28 0.076(3) 0.065(3) 0.035(2) 0.006(2) 0.029(2) 0.023(3)
C10 0.038(3) 0.123(5) 0.039(3) 0.007(3) 0.011(2) -0.008(3)
C9 0.035(3) 0.132(5) 0.039(3) -0.017(3) 0.011(2) 0.002(3)
C6 0.057(3) 0.058(3) 0.066(3) -0.031(3) -0.013(2) 0.016(2)
C4 0.038(3) 0.055(3) 0.083(4) 0.038(3) 0.011(2) 0.007(2)
C26 0.047(2) 0.045(2) 0.036(2) -0.001(2) 0.0070(19) -0.001(2)
C27 0.077(3) 0.054(3) 0.032(2) -0.010(2) 0.008(2) 0.004(3)
C7 0.049(3) 0.057(3) 0.077(4) -0.022(3) -0.015(2) 0.003(2)
B1 0.041(3) 0.073(4) 0.060(4) -0.034(3) -0.002(3) 0.018(3)
C38 0.119(6) 0.091(5) 0.128(6) 0.001(5) 0.024(5) -0.026(5)
C37 0.117(6) 0.097(5) 0.147(7) 0.010(5) 0.004(5) -0.015(5)

loop_
_atom_type_symbol
_atom_type_description
_atom_type_scat_dispersion_real
_atom_type_scat_dispersion_imag
_atom_type_scat_source
C C 0.0033 0.0016 'International Tables Vol C Tables 4.2.6.8 and 6.1.1.4'
H H 0.0000 0.0000 'International Tables Vol C Tables 4.2.6.8 and 6.1.1.4'
B B 0.0013 0.0007 'International Tables Vol C Tables 4.2.6.8 and 6.1.1.4'
Cl Cl 0.1484 0.1585 'International Tables Vol C Tables 4.2.6.8 and 6.1.1.4'
Co Co 0.3494 0.9721 'International Tables Vol C Tables 4.2.6.8 and 6.1.1.4'
F F 0.0171 0.0103 'International Tables Vol C Tables 4.2.6.8 and 6.1.1.4'
Fe Fe 0.3463 0.8444 'International Tables Vol C Tables 4.2.6.8 and 6.1.1.4'
N N 0.0061 0.0033 'International Tables Vol C Tables 4.2.6.8 and 6.1.1.4'
O O 0.0106 0.0060 'International Tables Vol C Tables 4.2.6.8 and 6.1.1.4'

loop_
_geom_angle_atom_site_label_1
_geom_angle_atom_site_label_2
_geom_angle_atom_site_label_3
_geom_angle
_geom_angle_site_symmetry_1
_geom_angle_site_symmetry_3
_geom_angle_publ_flag
N10 Co1 N13 92.97(12) . . ?
N10 Co1 N15 173.62(12) . . ?
N10 Co1 N12 82.20(12) . . ?
N15 Co1 N13 81.87(12) . . ?
N15 Co1 N12 94.30(12) . . ?
N2 Co1 N10 95.65(12) 3_566 . ?
N2 Co1 N13 90.83(12) 3_566 . ?
N2 Co1 N15 88.20(12) 3_566 . ?
N2 Co1 N12 175.55(12) 3_566 . ?
N12 Co1 N13 93.16(12) . . ?
N9 Co1 N10 89.42(13) . . ?
N9 Co1 N13 177.29(12) . . ?
N9 Co1 N15 95.82(13) . . ?
N9 Co1 N2 87.65(12) . 3_566 ?
N9 Co1 N12 88.43(12) . . ?
N3 Fe1 N8 87.16(13) . . ?
N6 Fe1 N3 86.49(13) . . ?
N6 Fe1 N8 88.11(14) . . ?
C2 Fe1 N3 87.19(14) . . ?
C2 Fe1 N6 172.74(14) . . ?
C2 Fe1 N8 88.02(14) . . ?
C2 Fe1 C1 95.26(16) . . ?
C12 Fe1 N3 172.96(15) . . ?
C12 Fe1 N6 88.74(14) . . ?
C12 Fe1 N8 87.51(14) . . ?
C12 Fe1 C2 97.22(15) . . ?
C12 Fe1 C1 90.25(15) . . ?
C1 Fe1 N3 94.83(15) . . ?
C1 Fe1 N6 88.83(15) . . ?
C1 Fe1 N8 176.24(15) . . ?
O3 Cl1 O1 109.0(2) . . ?
O2 Cl1 O3 109.6(2) . . ?
O2 Cl1 O1 108.3(2) . . ?
O4 Cl1 O3 109.7(2) . . ?
O4 Cl1 O1 109.0(2) . . ?
O4 Cl1 O2 111.4(2) . . ?
H5A O5 H5B 109.4 . . ?
C13 N10 Co1 125.7(2) . . ?
C13 N10 C17 119.1(3) . . ?
C17 N10 Co1 115.2(2) . . ?
C25 N13 Co1 124.3(2) . . ?
C31 N13 Co1 115.6(2) . . ?
C31 N13 C25 119.6(3) . . ?
C32 N15 Co1 115.1(2) . . ?
C36 N15 Co1 126.2(2) . . ?
C36 N15 C32 118.7(3) . . ?
C2 N2 Co1 153.6(3) . 3_566 ?
C19 N12 Co1 123.5(2) . . ?
C18 N12 Co1 115.4(2) . . ?
C18 N12 C19 119.4(3) . . ?
C38 O7 H7A 107(4) . . ?
C12 N9 Co1 153.2(3) . . ?
N4 N3 Fe1 119.2(2) . . ?
C3 N3 Fe1 134.5(3) . . ?
C3 N3 N4 106.2(3) . . ?
N5 N6 Fe1 120.0(2) . . ?
C8 N6 Fe1 133.6(3) . . ?
C8 N6 N5 106.4(3) . . ?
H14A N14 H14B 120.0 . . ?
C31 N14 H14A 120.0 . . ?
C31 N14 H14B 120.0 . . ?
N7 N8 Fe1 120.6(3) . . ?
C11 N8 Fe1 132.8(3) . . ?
C11 N8 N7 106.6(3) . . ?
N3 N4 B1 119.1(3) . . ?
C5 N4 N3 110.1(4) . . ?
C5 N4 B1 130.6(4) . . ?
N8 N7 B1 117.7(4) . . ?
C9 N7 N8 108.9(4) . . ?
C9 N7 B1 133.4(4) . . ?
H11A N11 H11B 120.0 . . ?
C18 N11 H11A 120.0 . . ?
C18 N11 H11B 120.0 . . ?
N6 N5 B1 117.9(3) . . ?
C6 N5 N6 109.7(3) . . ?
C6 N5 B1 132.0(4) . . ?
N15 C32 C33 121.8(3) . . ?
N15 C32 C31 113.1(3) . . ?
C33 C32 C31 125.1(3) . . ?
N2 C2 Fe1 170.9(3) . . ?
F10 C30 C25 119.5(3) . . ?
F10 C30 C29 118.7(4) . . ?
C29 C30 C25 121.8(4) . . ?
C32 C33 H33 120.6 . . ?
C34 C33 C32 118.8(4) . . ?
C34 C33 H33 120.6 . . ?
C33 C34 H34 120.4 . . ?
C35 C34 C33 119.2(4) . . ?
C35 C34 H34 120.4 . . ?
C30 C25 N13 120.3(3) . . ?
C26 C25 N13 122.0(3) . . ?
C26 C25 C30 117.6(4) . . ?
C20 C19 N12 121.2(3) . . ?
C24 C19 N12 121.5(3) . . ?
C24 C19 C20 117.2(3) . . ?
N10 C13 H13 119.2 . . ?
N10 C13 C14 121.6(3) . . ?
C14 C13 H13 119.2 . . ?
N15 C36 H36 119.0 . . ?
N15 C36 C35 122.0(3) . . ?
C35 C36 H36 119.0 . . ?
N9 C12 Fe1 172.7(3) . . ?
C34 C35 C36 119.5(4) . . ?
C34 C35 H35 120.3 . . ?
C36 C35 H35 120.3 . . ?
C13 C14 H14 120.3 . . ?
C13 C14 C15 119.3(4) . . ?
C15 C14 H14 120.3 . . ?
F1 C20 C19 120.4(3) . . ?
F1 C20 C21 118.6(4) . . ?
C21 C20 C19 121.0(4) . . ?
N13 C31 N14 125.4(3) . . ?
N13 C31 C32 113.9(3) . . ?
N14 C31 C32 120.7(3) . . ?
N10 C17 C18 112.8(3) . . ?
N10 C17 C16 122.0(3) . . ?
C16 C17 C18 125.2(3) . . ?
N1 C1 Fe1 173.9(4) . . ?
N12 C18 N11 126.3(3) . . ?
N12 C18 C17 113.9(3) . . ?
N11 C18 C17 119.8(3) . . ?
C14 C15 H15 120.2 . . ?
C14 C15 C16 119.6(4) . . ?
C16 C15 H15 120.2 . . ?
C17 C16 C15 118.4(4) . . ?
C17 C16 H16 120.8 . . ?
C15 C16 H16 120.8 . . ?
C37 O6 H6A 109.5 . . ?
F5 C24 C19 119.7(3) . . ?
F5 C24 C23 118.8(3) . . ?
C19 C24 C23 121.5(4) . . ?
F2 C21 C20 119.5(4) . . ?
F2 C21 C22 120.1(4) . . ?
C22 C21 C20 120.4(4) . . ?
F9 C29 C30 120.5(4) . . ?
F9 C29 C28 119.6(4) . . ?
C30 C29 C28 119.9(4) . . ?
N3 C3 H3 125.2 . . ?
N3 C3 C4 109.7(4) . . ?
C4 C3 H3 125.2 . . ?
F3 C22 C21 120.1(4) . . ?
F3 C22 C23 120.1(4) . . ?
C23 C22 C21 119.8(4) . . ?
N6 C8 H8 124.7 . . ?
N6 C8 C7 110.5(4) . . ?
C7 C8 H8 124.7 . . ?
N8 C11 H11 124.9 . . ?
N8 C11 C10 110.2(5) . . ?
C10 C11 H11 124.9 . . ?
F4 C23 C24 119.4(4) . . ?
F4 C23 C22 120.4(4) . . ?
C22 C23 C24 120.1(4) . . ?
N4 C5 H5 126.0 . . ?
N4 C5 C4 108.1(4) . . ?
C4 C5 H5 126.0 . . ?
F8 C28 C29 120.4(5) . . ?
F8 C28 C27 120.0(5) . . ?
C29 C28 C27 119.6(4) . . ?
C11 C10 H10 127.3 . . ?
C9 C10 C11 105.4(5) . . ?
C9 C10 H10 127.3 . . ?
N7 C9 H9 125.6 . . ?
C10 C9 N7 108.9(5) . . ?
C10 C9 H9 125.6 . . ?
N5 C6 H6 125.8 . . ?
N5 C6 C7 108.5(4) . . ?
C7 C6 H6 125.8 . . ?
C3 C4 H4 127.0 . . ?
C5 C4 C3 106.0(4) . . ?
C5 C4 H4 127.0 . . ?
F6 C26 C25 119.9(3) . . ?
F6 C26 C27 119.3(4) . . ?
C27 C26 C25 120.8(4) . . ?
F7 C27 C28 120.0(4) . . ?
F7 C27 C26 119.7(4) . . ?
C26 C27 C28 120.3(4) . . ?
C8 C7 H7 127.6 . . ?
C6 C7 C8 104.9(4) . . ?
C6 C7 H7 127.6 . . ?
N4 B1 N5 106.7(4) . . ?
N4 B1 H1 111.1 . . ?
N7 B1 N4 107.8(4) . . ?
N7 B1 N5 109.0(4) . . ?
N7 B1 H1 111.1 . . ?
N5 B1 H1 111.1 . . ?
O6 C37 H37A 109.5 . . ?
O6 C37 H37B 109.5 . . ?
O6 C37 H37C 109.5 . . ?
H37A C37 H37B 109.5 . . ?
H37A C37 H37C 109.5 . . ?
H37B C37 H37C 109.5 . . ?

loop_
_geom_bond_atom_site_label_1
_geom_bond_atom_site_label_2
_geom_bond_distance
_geom_bond_site_symmetry_2
_geom_bond_publ_flag
Co1 N10 1.920(3) . ?
Co1 N13 1.942(3) . ?
Co1 N15 1.925(3) . ?
Co1 N2 1.916(3) 3_566 ?
Co1 N12 1.939(3) . ?
Co1 N9 1.894(3) . ?
Fe1 N3 2.005(3) . ?
Fe1 N6 1.998(3) . ?
Fe1 N8 2.014(3) . ?
Fe1 C2 1.871(4) . ?
Fe1 C12 1.866(4) . ?
Fe1 C1 1.896(4) . ?
Cl1 O3 1.428(3) . ?
Cl1 O1 1.443(3) . ?
Cl1 O2 1.426(3) . ?
Cl1 O4 1.423(3) . ?
F5 C24 1.339(4) . ?
F10 C30 1.340(4) . ?
F1 C20 1.332(4) . ?
F2 C21 1.341(5) . ?
F6 C26 1.331(5) . ?
F9 C29 1.347(5) . ?
F3 C22 1.337(4) . ?
F4 C23 1.332(5) . ?
O5 H5A 0.8695 . ?
O5 H5B 0.8706 . ?
F8 C28 1.336(5) . ?
N10 C13 1.345(4) . ?
N10 C17 1.352(4) . ?
N13 C25 1.428(4) . ?
N13 C31 1.313(4) . ?
N15 C32 1.353(4) . ?
N15 C36 1.332(4) . ?
N2 C2 1.162(4) . ?
F7 C27 1.330(5) . ?
N12 C19 1.423(4) . ?
N12 C18 1.311(4) . ?
O7 C38 1.305(8) . ?
O7 H7A 0.96(7) . ?
N9 C12 1.162(4) . ?
N3 N4 1.364(4) . ?
N3 C3 1.323(5) . ?
N6 N5 1.371(4) . ?
N6 C8 1.331(5) . ?
N14 H14A 0.8800 . ?
N14 H14B 0.8800 . ?
N14 C31 1.317(4) . ?
N8 N7 1.358(4) . ?
N8 C11 1.326(5) . ?
N4 C5 1.339(5) . ?
N4 B1 1.529(7) . ?
N1 C1 1.155(5) . ?
N7 C9 1.355(6) . ?
N7 B1 1.522(7) . ?
N11 H11A 0.8800 . ?
N11 H11B 0.8800 . ?
N11 C18 1.315(4) . ?
N5 C6 1.339(5) . ?
N5 B1 1.536(6) . ?
C32 C33 1.383(5) . ?
C32 C31 1.471(5) . ?
C30 C25 1.386(5) . ?
C30 C29 1.361(5) . ?
C33 H33 0.9500 . ?
C33 C34 1.379(5) . ?
C34 H34 0.9500 . ?
C34 C35 1.368(5) . ?
C25 C26 1.379(5) . ?
C19 C20 1.388(5) . ?
C19 C24 1.381(5) . ?
C13 H13 0.9500 . ?
C13 C14 1.376(5) . ?
C36 H36 0.9500 . ?
C36 C35 1.380(5) . ?
C35 H35 0.9500 . ?
C14 H14 0.9500 . ?
C14 C15 1.376(5) . ?
C20 C21 1.379(5) . ?
C17 C18 1.480(5) . ?
C17 C16 1.377(5) . ?
C15 H15 0.9500 . ?
C15 C16 1.386(5) . ?
C16 H16 0.9500 . ?
O6 H6A 0.8400 . ?
O6 C37 1.409(7) . ?
C24 C23 1.381(5) . ?
C21 C22 1.364(6) . ?
C29 C28 1.367(6) . ?
C3 H3 0.9500 . ?
C3 C4 1.399(6) . ?
C22 C23 1.359(6) . ?
C8 H8 0.9500 . ?
C8 C7 1.392(6) . ?
C11 H11 0.9500 . ?
C11 C10 1.394(6) . ?
C5 H5 0.9500 . ?
C5 C4 1.348(7) . ?
C28 C27 1.374(7) . ?
C10 H10 0.9500 . ?
C10 C9 1.343(7) . ?
C9 H9 0.9500 . ?
C6 H6 0.9500 . ?
C6 C7 1.381(7) . ?
C4 H4 0.9500 . ?
C26 C27 1.373(6) . ?
C7 H7 0.9500 . ?
B1 H1 1.0000 . ?
C37 H37A 0.9800 . ?
C37 H37B 0.9800 . ?
C37 H37C 0.9800 . ?

loop_
_geom_torsion_atom_site_label_1
_geom_torsion_atom_site_label_2
_geom_torsion_atom_site_label_3
_geom_torsion_atom_site_label_4
_geom_torsion
_geom_torsion_site_symmetry_1
_geom_torsion_site_symmetry_2
_geom_torsion_site_symmetry_3
_geom_torsion_site_symmetry_4
_geom_torsion_publ_flag
Co1 N10 C13 C14 178.7(3) . . . . ?
Co1 N10 C17 C18 -0.4(4) . . . . ?
Co1 N10 C17 C16 -179.0(3) . . . . ?
Co1 N13 C25 C30 89.9(4) . . . . ?
Co1 N13 C25 C26 -86.8(4) . . . . ?
Co1 N13 C31 N14 -175.3(3) . . . . ?
Co1 N13 C31 C32 5.4(4) . . . . ?
Co1 N15 C32 C33 177.6(3) . . . . ?
Co1 N15 C32 C31 -4.6(4) . . . . ?
Co1 N15 C36 C35 -177.0(3) . . . . ?
Co1 N12 C19 C20 95.0(4) . . . . ?
Co1 N12 C19 C24 -81.2(4) . . . . ?
Co1 N12 C18 N11 -174.4(3) . . . . ?
Co1 N12 C18 C17 7.6(4) . . . . ?
Fe1 N3 N4 C5 -177.2(3) . . . . ?
Fe1 N3 N4 B1 -2.4(5) . . . . ?
Fe1 N3 C3 C4 177.1(3) . . . . ?
Fe1 N6 N5 C6 -178.6(3) . . . . ?
Fe1 N6 N5 B1 -4.7(5) . . . . ?
Fe1 N6 C8 C7 177.9(3) . . . . ?
Fe1 N8 N7 C9 177.6(3) . . . . ?
Fe1 N8 N7 B1 -3.0(4) . . . . ?
Fe1 N8 C11 C10 -177.6(3) . . . . ?
F5 C24 C23 F4 -0.5(6) . . . . ?
F5 C24 C23 C22 -179.7(4) . . . . ?
F10 C30 C25 N13 1.8(5) . . . . ?
F10 C30 C25 C26 178.6(3) . . . . ?
F10 C30 C29 F9 1.6(6) . . . . ?
F10 C30 C29 C28 -178.3(4) . . . . ?
F1 C20 C21 F2 -1.0(6) . . . . ?
F1 C20 C21 C22 -179.9(4) . . . . ?
F2 C21 C22 F3 0.8(6) . . . . ?
F2 C21 C22 C23 -178.9(4) . . . . ?
F6 C26 C27 F7 -0.6(6) . . . . ?
F6 C26 C27 C28 -179.7(4) . . . . ?
F9 C29 C28 F8 1.1(6) . . . . ?
F9 C29 C28 C27 -179.7(4) . . . . ?
F3 C22 C23 F4 0.9(6) . . . . ?
F3 C22 C23 C24 -179.9(4) . . . . ?
F8 C28 C27 F7 -1.4(7) . . . . ?
F8 C28 C27 C26 177.6(4) . . . . ?
N10 Co1 N9 C12 -33.6(6) . . . . ?
N10 C13 C14 C15 -0.4(6) . . . . ?
N10 C17 C18 N12 -4.8(5) . . . . ?
N10 C17 C18 N11 177.1(3) . . . . ?
N10 C17 C16 C15 0.6(6) . . . . ?
N13 C25 C26 F6 -2.4(6) . . . . ?
N13 C25 C26 C27 176.0(4) . . . . ?
N15 Co1 N9 C12 150.0(6) . . . . ?
N15 C32 C33 C34 -0.6(5) . . . . ?
N15 C32 C31 N13 -0.5(4) . . . . ?
N15 C32 C31 N14 -179.8(3) . . . . ?
N15 C36 C35 C34 -0.2(5) . . . . ?
N2 Co1 N9 C12 62.1(6) 3_566 . . . ?
N12 Co1 N9 C12 -115.8(6) . . . . ?
N12 C19 C20 F1 3.5(5) . . . . ?
N12 C19 C20 C21 -176.4(3) . . . . ?
N12 C19 C24 F5 -3.8(5) . . . . ?
N12 C19 C24 C23 176.2(3) . . . . ?
N3 N4 C5 C4 -0.7(5) . . . . ?
N3 N4 B1 N7 -57.0(5) . . . . ?
N3 N4 B1 N5 60.0(5) . . . . ?
N3 C3 C4 C5 -0.5(5) . . . . ?
N6 N5 C6 C7 0.6(6) . . . . ?
N6 N5 B1 N4 -55.5(5) . . . . ?
N6 N5 B1 N7 60.7(5) . . . . ?
N6 C8 C7 C6 0.5(6) . . . . ?
N8 N7 C9 C10 1.0(5) . . . . ?
N8 N7 B1 N4 59.7(5) . . . . ?
N8 N7 B1 N5 -55.8(5) . . . . ?
N8 C11 C10 C9 -0.5(5) . . . . ?
N4 N3 C3 C4 0.1(4) . . . . ?
N4 C5 C4 C3 0.7(5) . . . . ?
N7 N8 C11 C10 1.1(4) . . . . ?
N5 N6 C8 C7 -0.2(5) . . . . ?
N5 C6 C7 C8 -0.7(6) . . . . ?
C32 N15 C36 C35 1.2(5) . . . . ?
C32 C33 C34 C35 1.5(6) . . . . ?
C30 C25 C26 F6 -179.2(3) . . . . ?
C30 C25 C26 C27 -0.8(6) . . . . ?
C30 C29 C28 F8 -179.1(4) . . . . ?
C30 C29 C28 C27 0.2(7) . . . . ?
C33 C32 C31 N13 177.2(3) . . . . ?
C33 C32 C31 N14 -2.1(6) . . . . ?
C33 C34 C35 C36 -1.1(6) . . . . ?
C25 N13 C31 N14 -3.1(5) . . . . ?
C25 N13 C31 C32 177.7(3) . . . . ?
C25 C30 C29 F9 -179.1(3) . . . . ?
C25 C30 C29 C28 1.0(6) . . . . ?
C25 C26 C27 F7 -179.0(4) . . . . ?
C25 C26 C27 C28 1.9(7) . . . . ?
C19 N12 C18 N11 -8.8(6) . . . . ?
C19 N12 C18 C17 173.2(3) . . . . ?
C19 C20 C21 F2 179.0(3) . . . . ?
C19 C20 C21 C22 0.1(6) . . . . ?
C19 C24 C23 F4 179.5(3) . . . . ?
C19 C24 C23 C22 0.3(6) . . . . ?
C13 N10 C17 C18 178.1(3) . . . . ?
C13 N10 C17 C16 -0.5(5) . . . . ?
C13 C14 C15 C16 0.5(6) . . . . ?
C36 N15 C32 C33 -0.8(5) . . . . ?
C36 N15 C32 C31 177.0(3) . . . . ?
C14 C15 C16 C17 -0.6(6) . . . . ?
C20 C19 C24 F5 179.9(3) . . . . ?
C20 C19 C24 C23 -0.1(6) . . . . ?
C20 C21 C22 F3 179.7(4) . . . . ?
C20 C21 C22 C23 0.1(6) . . . . ?
C31 N13 C25 C30 -81.6(4) . . . . ?
C31 N13 C25 C26 101.7(4) . . . . ?
C31 C32 C33 C34 -178.0(3) . . . . ?
C17 N10 C13 C14 0.3(5) . . . . ?
C18 N12 C19 C20 -69.3(5) . . . . ?
C18 N12 C19 C24 114.5(4) . . . . ?
C18 C17 C16 C15 -177.8(4) . . . . ?
C16 C17 C18 N12 173.8(4) . . . . ?
C16 C17 C18 N11 -4.3(6) . . . . ?
C24 C19 C20 F1 179.9(3) . . . . ?
C24 C19 C20 C21 -0.1(6) . . . . ?
C21 C22 C23 F4 -179.5(4) . . . . ?
C21 C22 C23 C24 -0.2(7) . . . . ?
C29 C30 C25 N13 -177.5(3) . . . . ?
C29 C30 C25 C26 -0.7(6) . . . . ?
C29 C28 C27 F7 179.3(4) . . . . ?
C29 C28 C27 C26 -1.6(7) . . . . ?
C3 N3 N4 C5 0.3(4) . . . . ?
C3 N3 N4 B1 175.1(4) . . . . ?
C8 N6 N5 C6 -0.3(5) . . . . ?
C8 N6 N5 B1 173.7(4) . . . . ?
C11 N8 N7 C9 -1.3(4) . . . . ?
C11 N8 N7 B1 178.1(3) . . . . ?
C11 C10 C9 N7 -0.3(5) . . . . ?
C5 N4 B1 N7 116.5(5) . . . . ?
C5 N4 B1 N5 -126.5(4) . . . . ?
C9 N7 B1 N4 -121.1(5) . . . . ?
C9 N7 B1 N5 123.4(5) . . . . ?
C6 N5 B1 N4 116.9(5) . . . . ?
C6 N5 B1 N7 -127.0(5) . . . . ?
B1 N4 C5 C4 -174.6(5) . . . . ?
B1 N7 C9 C10 -178.3(4) . . . . ?
B1 N5 C6 C7 -172.2(5) . . . . ?
